data_1512750
loop_
_publ_author_name
'Alexander S. Belov'
'Irina G. Belaya'
'Valentin V. Novikov'
'Zoya A. Starikova'
'Ernest V. Polshin'
'Alexander V. Dolganov'
'Ekaterina G. Lebed'

_publ_section_title
;
 Structure, spectral and electrochemical properties of the
 2,6-di-tert-butylphenol-functionalized iron and cobalt(II)
 clathrochelates and their phenylsulfide analogs
;
_journal_name_full
;
Inorganica Chimica Acta
;
_journal_page_first 269
_journal_page_last 281
_journal_paper_doi 10.1016/j.ica.2012.08.014
_journal_volume 394
_journal_year 2013
_chemical_formula_moiety 'C44 H42 B2 F2 Fe N6 O7 S, 3(C6 H6), 0.25(C8 H18)'
_chemical_formula_sum 'C64 H64.5 B2 F2 Fe N6 O7 S'
_chemical_formula_weight 1177.25
_space_group_IT_number 14
_symmetry_cell_setting monoclinic
_symmetry_space_group_name_Hall '-P 2yn'
_symmetry_space_group_name_H-M 'P 1 21/n 1'
_atom_sites_solution_hydrogens geom
_atom_sites_solution_primary direct
_atom_sites_solution_secondary difmap
_cell_angle_alpha 90.00
_cell_angle_beta 99.566(7)
_cell_angle_gamma 90.00
_cell_formula_units_Z 4
_cell_length_a 21.457(5)
_cell_length_b 12.344(3)
_cell_length_c 25.909(6)
_cell_measurement_reflns_used 880
_cell_measurement_temperature 120(2)
_cell_measurement_theta_max 20.66
_cell_measurement_theta_min 2.29
_cell_volume 6767(3)
_computing_cell_refinement 'SAINTPlus (Bruker, 1998a)'
_computing_data_collection 'SMART (Bruker, 1998b)'
_computing_data_reduction 'SAINTPlus (Bruker, 1998a)'
_computing_molecular_graphics 'SHELXTL ver. 5.1 (Sheldrick, 1998b)'
_computing_publication_material 'SHELXTL ver. 5.1 (Sheldrick, 1998b)'
_computing_structure_refinement 'SHELXL-97 (Sheldrick, 1997)'
_computing_structure_solution 'SHELXS-97 (Sheldrick, 1990)'
_diffrn_ambient_temperature 120(2)
_diffrn_measured_fraction_theta_full 0.990
_diffrn_measured_fraction_theta_max 0.990
_diffrn_measurement_device_type 'Bruker SMART 1000 CCD area detector'
_diffrn_measurement_method 'phi and omega scans'
_diffrn_radiation_monochromator graphite
_diffrn_radiation_source 'fine-focus sealed tube'
_diffrn_radiation_type MoK\a
_diffrn_radiation_wavelength 0.71073
_diffrn_reflns_av_R_equivalents 0.1319
_diffrn_reflns_av_sigmaI/netI 0.1770
_diffrn_reflns_limit_h_max 25
_diffrn_reflns_limit_h_min -25
_diffrn_reflns_limit_k_max 14
_diffrn_reflns_limit_k_min -14
_diffrn_reflns_limit_l_max 30
_diffrn_reflns_limit_l_min -30
_diffrn_reflns_number 45558
_diffrn_reflns_theta_full 25.00
_diffrn_reflns_theta_max 25.00
_diffrn_reflns_theta_min 2.01
_exptl_absorpt_coefficient_mu 0.311
_exptl_absorpt_correction_T_max 0.745
_exptl_absorpt_correction_T_min 0.541
_exptl_absorpt_correction_type multi-scan
_exptl_absorpt_process_details 'SADABS (Sheldrick, 1998a)'
_exptl_crystal_colour red
_exptl_crystal_density_diffrn 1.156
_exptl_crystal_density_method 'not measured'
_exptl_crystal_description needle
_exptl_crystal_F_000 2466
_exptl_crystal_size_max 0.45
_exptl_crystal_size_mid 0.30
_exptl_crystal_size_min 0.20
_refine_diff_density_max 0.697
_refine_diff_density_min -0.301
_refine_diff_density_rms 0.065
_refine_ls_extinction_method none
_refine_ls_goodness_of_fit_ref 0.994
_refine_ls_hydrogen_treatment constr
_refine_ls_matrix_type full
_refine_ls_number_parameters 718
_refine_ls_number_reflns 11806
_refine_ls_number_restraints 9
_refine_ls_restrained_S_all 0.995
_refine_ls_R_factor_all 0.1816
_refine_ls_R_factor_gt 0.0697
_refine_ls_shift/su_max 0.002
_refine_ls_shift/su_mean 0.000
_refine_ls_structure_factor_coef Fsqd
_refine_ls_weighting_details 'calc w=1/[\s^2^(Fo^2^)+(0.0505P)^2^] where P=(Fo^2^+2Fc^2^)/3'
_refine_ls_weighting_scheme calc
_refine_ls_wR_factor_gt 0.1406
_refine_ls_wR_factor_ref 0.1646
_reflns_number_gt 4470
_reflns_number_total 11806
_reflns_threshold_expression I>2\s(I)
_cod_data_source_file ICA-2013-394-269-281-1.cif
_cod_data_source_block fin
_cod_original_sg_symbol_H-M 'P 21/n'
_cod_original_formula_sum 'C64 H64.50 B2 F2 Fe N6 O7 S'
_cod_database_code 1512750

loop_
_symmetry_equiv_pos_as_xyz
'x, y, z'
'-x+1/2, y+1/2, -z+1/2'
'-x, -y, -z'
'x-1/2, -y-1/2, z-1/2'

loop_
_atom_site_label
_atom_site_type_symbol
_atom_site_fract_x
_atom_site_fract_y
_atom_site_fract_z
_atom_site_U_iso_or_equiv
_atom_site_adp_type
_atom_site_occupancy
_atom_site_symmetry_multiplicity
_atom_site_calc_flag
_atom_site_refinement_flags
Fe1 Fe 1.04027(3) 0.59189(5) 0.20157(3) 0.0400(2) Uani 1 1 d .
S1 S 0.86034(7) 0.41710(13) 0.14274(7) 0.0777(5) Uani 1 1 d .
O1 O 0.99267(14) 0.4036(3) 0.14063(12) 0.0438(8) Uani 1 1 d .
O2 O 0.96206(15) 0.7328(3) 0.25302(13) 0.0506(9) Uani 1 1 d .
O3 O 1.04945(14) 0.5341(3) 0.09575(12) 0.0426(8) Uani 1 1 d .
O4 O 1.06702(15) 0.8040(2) 0.24675(13) 0.0445(9) Uani 1 1 d .
O5 O 1.10792(13) 0.4164(2) 0.16269(12) 0.0401(8) Uani 1 1 d .
O6 O 1.05549(15) 0.6605(3) 0.30931(12) 0.0468(9) Uani 1 1 d .
O7 O 0.6339(2) 0.6661(4) 0.16727(19) 0.1183(18) Uani 1 1 d .
H7A H 0.6207 0.6496 0.1941 0.178 Uiso 1 1 calc R
N1 N 0.98016(19) 0.4838(3) 0.17384(15) 0.0427(11) Uani 1 1 d .
N2 N 0.96421(19) 0.6483(3) 0.22012(16) 0.0447(11) Uani 1 1 d .
N3 N 1.05136(18) 0.6173(3) 0.13107(15) 0.0411(11) Uani 1 1 d .
N4 N 1.07019(17) 0.7392(3) 0.20445(17) 0.0390(10) Uani 1 1 d .
N5 N 1.10353(17) 0.4814(3) 0.20447(16) 0.0371(10) Uani 1 1 d .
N6 N 1.07125(18) 0.5847(3) 0.27475(15) 0.0443(10) Uani 1 1 d .
F1 F 1.05793(12) 0.3518(2) 0.08288(10) 0.0498(8) Uani 1 1 d .
F2 F 1.02056(13) 0.8332(2) 0.31945(11) 0.0536(8) Uani 1 1 d .
B1 B 1.0523(3) 0.4272(5) 0.1204(2) 0.0408(15) Uani 1 1 d .
B2 B 1.0266(3) 0.7586(5) 0.2827(3) 0.0466(16) Uani 1 1 d .
C1 C 0.9204(2) 0.4985(4) 0.1770(2) 0.0475(14) Uani 1 1 d .
C2 C 0.9125(2) 0.5908(4) 0.20740(19) 0.0446(13) Uani 1 1 d .
H2A H 0.8743 0.6092 0.2175 0.053 Uiso 1 1 calc R
C3 C 1.0749(2) 0.7103(4) 0.11846(19) 0.0362(12) Uani 1 1 d .
C4 C 1.0794(2) 0.7866(4) 0.1612(2) 0.0384(13) Uani 1 1 d .
C5 C 1.1340(2) 0.4515(4) 0.2499(2) 0.0365(12) Uani 1 1 d .
C6 C 1.1191(2) 0.5198(4) 0.29224(19) 0.0366(12) Uani 1 1 d .
C7 C 0.7930(3) 0.4916(5) 0.1514(3) 0.0715(18) Uani 1 1 d .
C8 C 0.7648(3) 0.4730(5) 0.1956(3) 0.079(2) Uani 1 1 d .
H8A H 0.7822 0.4228 0.2206 0.095 Uiso 1 1 calc R
C9 C 0.7105(3) 0.5295(6) 0.2020(3) 0.085(2) Uani 1 1 d .
C10 C 0.6868(3) 0.6068(6) 0.1637(3) 0.080(2) Uani 1 1 d .
C11 C 0.7140(3) 0.6273(5) 0.1201(3) 0.0713(19) Uani 1 1 d .
C12 C 0.7690(3) 0.5679(5) 0.1155(3) 0.0793(19) Uani 1 1 d .
H12A H 0.7894 0.5811 0.0872 0.095 Uiso 1 1 calc R
C13 C 0.6782(4) 0.5130(8) 0.2509(4) 0.120(3) Uani 1 1 d .
C14 C 0.6767(4) 0.6253(9) 0.2824(4) 0.174(4) Uani 1 1 d .
H14A H 0.6510 0.6769 0.2608 0.261 Uiso 1 1 calc R
H14B H 0.7189 0.6530 0.2915 0.261 Uiso 1 1 calc R
H14C H 0.6594 0.6128 0.3138 0.261 Uiso 1 1 calc R
C15 C 0.7178(4) 0.4306(10) 0.2872(4) 0.206(6) Uani 1 1 d .
H15A H 0.6990 0.4199 0.3180 0.309 Uiso 1 1 calc R
H15B H 0.7600 0.4578 0.2971 0.309 Uiso 1 1 calc R
H15C H 0.7190 0.3630 0.2691 0.309 Uiso 1 1 calc R
C16 C 0.6125(3) 0.4670(6) 0.2345(3) 0.128(3) Uani 1 1 d .
H16A H 0.5871 0.5179 0.2121 0.193 Uiso 1 1 calc R
H16B H 0.5936 0.4537 0.2649 0.193 Uiso 1 1 calc R
H16C H 0.6152 0.4003 0.2159 0.193 Uiso 1 1 calc R
C17 C 0.6854(4) 0.7051(6) 0.0757(3) 0.093(2) Uani 1 1 d .
C18 C 0.7243(3) 0.7130(6) 0.0330(3) 0.115(3) Uani 1 1 d .
H18A H 0.7259 0.6435 0.0167 0.173 Uiso 1 1 calc R
H18B H 0.7663 0.7358 0.0475 0.173 Uiso 1 1 calc R
H18C H 0.7056 0.7648 0.0074 0.173 Uiso 1 1 calc R
C19 C 0.6194(3) 0.6756(7) 0.0524(3) 0.134(3) Uani 1 1 d .
H19A H 0.6189 0.6046 0.0373 0.201 Uiso 1 1 calc R
H19B H 0.6033 0.7272 0.0258 0.201 Uiso 1 1 calc R
H19C H 0.5934 0.6760 0.0793 0.201 Uiso 1 1 calc R
C20 C 0.6858(4) 0.8216(6) 0.0991(3) 0.147(4) Uani 1 1 d .
H20A H 0.6690 0.8718 0.0721 0.221 Uiso 1 1 calc R
H20B H 0.7284 0.8418 0.1135 0.221 Uiso 1 1 calc R
H20C H 0.6603 0.8229 0.1262 0.221 Uiso 1 1 calc R
C21 C 1.10015(16) 0.7301(3) 0.06981(12) 0.0409(13) Uani 1 1 d G
C22 C 1.15874(15) 0.7798(3) 0.07259(12) 0.0447(13) Uani 1 1 d G
H22A H 1.1812 0.8009 0.1049 0.054 Uiso 1 1 calc R
C23 C 1.18370(13) 0.7981(3) 0.02717(16) 0.0568(15) Uani 1 1 d G
H23A H 1.2229 0.8314 0.0290 0.068 Uiso 1 1 calc R
C24 C 1.15006(18) 0.7667(3) -0.02104(13) 0.0611(16) Uani 1 1 d G
H24A H 1.1668 0.7789 -0.0514 0.073 Uiso 1 1 calc R
C25 C 1.09147(17) 0.7170(3) -0.02383(11) 0.0600(16) Uani 1 1 d G
H25A H 1.0690 0.6959 -0.0561 0.072 Uiso 1 1 calc R
C26 C 1.06652(13) 0.6987(3) 0.02160(15) 0.0489(14) Uani 1 1 d G
H26A H 1.0273 0.6654 0.0197 0.059 Uiso 1 1 calc R
C27 C 1.08641(15) 0.90428(19) 0.15514(13) 0.0376(12) Uani 1 1 d G
C28 C 1.12372(14) 0.9660(3) 0.19321(11) 0.0441(13) Uani 1 1 d G
H28A H 1.1470 0.9325 0.2223 0.053 Uiso 1 1 calc R
C29 C 1.12622(15) 1.0779(3) 0.18774(13) 0.0574(15) Uani 1 1 d G
H29A H 1.1512 1.1192 0.2132 0.069 Uiso 1 1 calc R
C30 C 1.09143(18) 1.12800(19) 0.14421(15) 0.0620(17) Uani 1 1 d G
H30A H 1.0931 1.2028 0.1406 0.074 Uiso 1 1 calc R
C31 C 1.05413(16) 1.0662(3) 0.10615(12) 0.0617(16) Uani 1 1 d G
H31A H 1.0308 1.0998 0.0770 0.074 Uiso 1 1 calc R
C32 C 1.05162(14) 0.9544(3) 0.11161(11) 0.0480(14) Uani 1 1 d G
H32A H 1.0267 0.9131 0.0861 0.058 Uiso 1 1 calc R
C33 C 1.17721(14) 0.3570(2) 0.25973(13) 0.0382(12) Uani 1 1 d G
C34 C 1.22456(16) 0.3416(2) 0.22979(11) 0.0464(14) Uani 1 1 d G
H34A H 1.2276 0.3878 0.2020 0.056 Uiso 1 1 calc R
C35 C 1.26744(13) 0.2571(3) 0.24145(13) 0.0482(14) Uani 1 1 d G
H35A H 1.2991 0.2468 0.2214 0.058 Uiso 1 1 calc R
C36 C 1.26296(15) 0.1881(2) 0.28304(15) 0.0530(15) Uani 1 1 d G
H36A H 1.2916 0.1315 0.2908 0.064 Uiso 1 1 calc R
C37 C 1.21560(18) 0.2034(2) 0.31298(11) 0.0541(15) Uani 1 1 d G
H37A H 1.2126 0.1572 0.3408 0.065 Uiso 1 1 calc R
C38 C 1.17273(14) 0.2879(3) 0.30133(12) 0.0437(13) Uani 1 1 d G
H38A H 1.1410 0.2982 0.3214 0.052 Uiso 1 1 calc R
C39 C 1.15604(16) 0.5249(2) 0.34518(11) 0.0405(13) Uani 1 1 d G
C40 C 1.12585(12) 0.5297(3) 0.38862(15) 0.0500(14) Uani 1 1 d G
H40A H 1.0820 0.5278 0.3843 0.060 Uiso 1 1 calc R
C41 C 1.16127(19) 0.5375(3) 0.43853(12) 0.0607(16) Uani 1 1 d G
H41A H 1.1411 0.5407 0.4676 0.073 Uiso 1 1 calc R
C42 C 1.22687(19) 0.5405(3) 0.44500(11) 0.0650(17) Uani 1 1 d G
H42A H 1.2506 0.5457 0.4784 0.078 Uiso 1 1 calc R
C43 C 1.25705(12) 0.5356(3) 0.40156(16) 0.0552(15) Uani 1 1 d G
H43A H 1.3009 0.5376 0.4059 0.066 Uiso 1 1 calc R
C44 C 1.22164(16) 0.5279(2) 0.35165(13) 0.0439(13) Uani 1 1 d G
H44A H 1.2418 0.5246 0.3226 0.053 Uiso 1 1 calc R
C1S C 0.90123(19) 0.8280(6) 0.11260(15) 0.088(2) Uani 1 1 d G
H1SB H 0.9057 0.8295 0.1489 0.105 Uiso 1 1 calc R
C2S C 0.8900(2) 0.9234(4) 0.0841(3) 0.095(2) Uani 1 1 d G
H2SB H 0.8869 0.9888 0.1013 0.114 Uiso 1 1 calc R
C3S C 0.88325(19) 0.9211(4) 0.0298(3) 0.092(2) Uani 1 1 d G
H3SB H 0.8757 0.9849 0.0107 0.110 Uiso 1 1 calc R
C4S C 0.88778(19) 0.8234(6) 0.00404(15) 0.091(2) Uani 1 1 d G
H4SB H 0.8833 0.8218 -0.0323 0.109 Uiso 1 1 calc R
C5S C 0.89904(19) 0.7279(4) 0.0325(2) 0.081(2) Uani 1 1 d G
H5SB H 0.9021 0.6625 0.0153 0.097 Uiso 1 1 calc R
C6S C 0.90576(18) 0.7302(4) 0.0868(2) 0.080(2) Uani 1 1 d G
H6SA H 0.9133 0.6664 0.1059 0.096 Uiso 1 1 calc R
C7S C 0.4653(2) 0.6178(4) 0.1790(5) 0.114(3) Uani 1 1 d G
H7SA H 0.4510 0.5475 0.1716 0.137 Uiso 1 1 calc R
C8S C 0.4812(3) 0.6517(7) 0.2307(3) 0.114(3) Uani 1 1 d G
H8SA H 0.4774 0.6042 0.2578 0.137 Uiso 1 1 calc R
C9S C 0.5026(3) 0.7568(9) 0.2418(2) 0.116(3) Uani 1 1 d G
H9SA H 0.5132 0.7795 0.2763 0.140 Uiso 1 1 calc R
C10S C 0.5082(2) 0.8279(4) 0.2012(5) 0.119(3) Uani 1 1 d G
H10A H 0.5226 0.8982 0.2086 0.143 Uiso 1 1 calc R
C11S C 0.4924(3) 0.7939(7) 0.1495(3) 0.113(3) Uani 1 1 d G
H11A H 0.4962 0.8415 0.1224 0.136 Uiso 1 1 calc R
C12S C 0.4709(3) 0.6889(9) 0.1384(2) 0.117(3) Uani 1 1 d G
H12B H 0.4603 0.6661 0.1039 0.140 Uiso 1 1 calc R
C13S C 1.1573(3) 0.9042(9) 0.4007(2) 0.101(3) Uani 1 1 d G
H13A H 1.1152 0.8845 0.3907 0.121 Uiso 1 1 calc R
C14S C 1.2051(6) 0.8335(4) 0.39246(18) 0.107(3) Uani 1 1 d G
H14D H 1.1950 0.7665 0.3769 0.129 Uiso 1 1 calc R
C15S C 1.2680(4) 0.8630(8) 0.4075(3) 0.146(5) Uani 1 1 d G
H15D H 1.3000 0.8156 0.4020 0.175 Uiso 1 1 calc R
C16S C 1.2832(3) 0.9631(10) 0.4307(2) 0.157(6) Uani 1 1 d G
H16D H 1.3253 0.9828 0.4408 0.188 Uiso 1 1 calc R
C17S C 1.2354(6) 1.0338(4) 0.4390(2) 0.136(4) Uani 1 1 d G
H17A H 1.2455 1.1008 0.4546 0.163 Uiso 1 1 calc R
C18S C 1.1725(4) 1.0044(7) 0.4240(3) 0.125(3) Uani 1 1 d G
H18D H 1.1405 1.0517 0.4295 0.150 Uiso 1 1 calc R
C19S C 0.6985(11) 0.164(3) 0.0890(10) 0.128(13) Uani 0.25 1 d PD
H19D H 0.7169 0.0926 0.0938 0.192 Uiso 0.25 1 calc PR
H19E H 0.7223 0.2130 0.1133 0.192 Uiso 0.25 1 calc PR
H19F H 0.6991 0.1877 0.0539 0.192 Uiso 0.25 1 calc PR
C20S C 0.6213(14) 0.106(2) 0.1518(9) 0.18(2) Uani 0.25 1 d PD
H20D H 0.5775 0.1013 0.1550 0.264 Uiso 0.25 1 calc PR
H20E H 0.6433 0.1488 0.1800 0.264 Uiso 0.25 1 calc PR
H20F H 0.6392 0.0346 0.1532 0.264 Uiso 0.25 1 calc PR
C21S C 0.6275(12) 0.159(2) 0.0993(10) 0.21(2) Uani 0.25 1 d PD
H21A H 0.6030 0.1160 0.0714 0.253 Uiso 0.25 1 calc PR
C22S C 0.6090(14) 0.281(2) 0.0888(17) 0.21(2) Uani 0.25 1 d PD
H22B H 0.6053 0.3164 0.1216 0.246 Uiso 0.25 1 calc PR
H22C H 0.6422 0.3176 0.0742 0.246 Uiso 0.25 1 calc PR
C23S C 0.5460(13) 0.292(3) 0.0506(11) 0.137(15) Uani 0.25 1 d PD
C24S C 0.4975(11) 0.2131(17) 0.0629(8) 0.061(6) Uani 0.25 1 d PD
H24B H 0.5119 0.1406 0.0585 0.092 Uiso 0.25 1 calc PR
H24C H 0.4583 0.2249 0.0396 0.092 Uiso 0.25 1 calc PR
H24D H 0.4911 0.2231 0.0984 0.092 Uiso 0.25 1 calc PR
C25S C 0.5221(12) 0.405(2) 0.0585(9) 0.087(9) Uani 0.25 1 d PD
H25B H 0.5534 0.4572 0.0526 0.131 Uiso 0.25 1 calc PR
H25C H 0.5140 0.4124 0.0937 0.131 Uiso 0.25 1 calc PR
H25D H 0.4838 0.4178 0.0343 0.131 Uiso 0.25 1 calc PR
C26S C 0.5750(17) 0.268(3) 0.0013(9) 0.165(19) Uani 0.25 1 d PD
H26B H 0.6072 0.3207 -0.0018 0.248 Uiso 0.25 1 calc PR
H26C H 0.5426 0.2722 -0.0291 0.248 Uiso 0.25 1 calc PR
H26D H 0.5931 0.1970 0.0039 0.248 Uiso 0.25 1 calc PR

loop_
_atom_site_aniso_label
_atom_site_aniso_U_11
_atom_site_aniso_U_22
_atom_site_aniso_U_33
_atom_site_aniso_U_23
_atom_site_aniso_U_13
_atom_site_aniso_U_12
Fe1 0.0391(4) 0.0338(4) 0.0447(5) 0.0000(4) -0.0005(3) 0.0006(4)
S1 0.0521(10) 0.0701(11) 0.1068(14) -0.0148(11) 0.0012(9) -0.0047(9)
O1 0.039(2) 0.037(2) 0.053(2) -0.0067(19) -0.0016(17) -0.0028(17)
O2 0.044(2) 0.044(2) 0.064(3) -0.009(2) 0.0088(19) 0.0040(17)
O3 0.050(2) 0.034(2) 0.042(2) -0.0029(18) 0.0006(17) -0.0024(16)
O4 0.052(2) 0.033(2) 0.048(2) -0.0081(18) 0.0064(18) -0.0028(17)
O5 0.042(2) 0.0339(19) 0.040(2) -0.0101(18) -0.0057(16) 0.0039(16)
O6 0.059(2) 0.037(2) 0.044(2) -0.0040(19) 0.0076(18) 0.0061(18)
O7 0.096(4) 0.124(4) 0.146(5) 0.009(3) 0.051(3) 0.031(3)
N1 0.039(3) 0.034(3) 0.053(3) 0.000(2) 0.002(2) 0.002(2)
N2 0.043(3) 0.041(3) 0.046(3) 0.000(2) -0.004(2) 0.003(2)
N3 0.041(3) 0.030(3) 0.047(3) -0.007(2) -0.006(2) 0.005(2)
N4 0.041(3) 0.038(3) 0.037(3) -0.006(2) 0.002(2) 0.0020(19)
N5 0.034(2) 0.032(2) 0.044(3) -0.006(2) 0.000(2) -0.0042(19)
N6 0.045(3) 0.035(2) 0.054(3) -0.002(2) 0.010(2) -0.003(2)
F1 0.058(2) 0.0373(16) 0.0495(18) -0.0051(15) -0.0041(14) 0.0000(14)
F2 0.059(2) 0.0454(18) 0.057(2) -0.0073(16) 0.0098(15) 0.0060(15)
B1 0.039(4) 0.037(4) 0.044(4) -0.004(3) -0.002(3) 0.006(3)
B2 0.052(4) 0.036(4) 0.051(4) -0.008(4) 0.005(4) -0.001(3)
C1 0.035(3) 0.039(3) 0.066(4) -0.003(3) 0.001(3) 0.003(3)
C2 0.029(3) 0.047(3) 0.056(4) 0.009(3) 0.002(3) 0.001(3)
C3 0.036(3) 0.033(3) 0.036(3) 0.000(3) -0.007(2) -0.002(2)
C4 0.033(3) 0.038(3) 0.042(3) 0.007(3) -0.002(2) 0.004(2)
C5 0.028(3) 0.038(3) 0.040(3) 0.009(3) -0.005(2) -0.007(2)
C6 0.031(3) 0.032(3) 0.045(3) 0.009(3) 0.002(3) 0.004(2)
C7 0.066(4) 0.066(4) 0.080(5) -0.001(4) 0.003(4) -0.003(4)
C8 0.057(4) 0.088(5) 0.097(6) 0.023(4) 0.024(4) 0.002(4)
C9 0.074(5) 0.099(6) 0.086(6) 0.009(5) 0.024(4) -0.011(4)
C10 0.052(4) 0.083(5) 0.105(6) 0.010(5) 0.019(4) 0.006(4)
C11 0.050(4) 0.080(5) 0.087(5) 0.005(4) 0.023(4) 0.003(4)
C12 0.077(5) 0.079(5) 0.080(5) 0.011(4) 0.007(4) -0.007(4)
C13 0.082(6) 0.150(8) 0.130(8) 0.054(7) 0.021(6) -0.003(6)
C14 0.158(9) 0.222(12) 0.156(9) -0.067(9) 0.069(7) -0.022(8)
C15 0.128(8) 0.335(15) 0.170(10) 0.159(10) 0.065(7) 0.057(9)
C16 0.073(6) 0.144(7) 0.174(8) 0.042(6) 0.038(5) -0.015(5)
C17 0.077(6) 0.097(6) 0.105(6) 0.024(5) 0.016(5) 0.022(5)
C18 0.099(6) 0.141(7) 0.107(6) 0.044(5) 0.024(5) 0.020(5)
C19 0.061(6) 0.178(8) 0.154(8) 0.026(6) -0.012(5) 0.005(5)
C20 0.240(11) 0.079(6) 0.124(8) 0.023(6) 0.034(7) 0.018(6)
C21 0.038(3) 0.034(3) 0.048(4) 0.003(3) -0.001(3) 0.004(2)
C22 0.048(4) 0.044(3) 0.040(3) -0.003(3) 0.000(3) -0.006(3)
C23 0.045(4) 0.051(4) 0.073(4) -0.001(3) 0.008(3) -0.005(3)
C24 0.078(5) 0.063(4) 0.045(4) -0.009(3) 0.016(3) -0.015(3)
C25 0.063(4) 0.065(4) 0.049(4) -0.004(3) -0.003(3) -0.009(3)
C26 0.042(3) 0.056(4) 0.048(4) -0.005(3) 0.005(3) -0.010(3)
C27 0.035(3) 0.029(3) 0.047(3) 0.007(3) 0.002(2) 0.002(2)
C28 0.042(3) 0.032(3) 0.056(4) 0.004(3) 0.001(3) 0.002(3)
C29 0.060(4) 0.042(4) 0.070(4) -0.008(3) 0.010(3) -0.014(3)
C30 0.074(4) 0.027(3) 0.081(5) 0.012(3) 0.004(4) -0.001(3)
C31 0.064(4) 0.046(4) 0.074(4) 0.008(3) 0.011(3) 0.009(3)
C32 0.058(4) 0.034(3) 0.050(4) -0.001(3) 0.004(3) 0.005(3)
C33 0.037(3) 0.030(3) 0.045(3) -0.007(3) -0.003(3) 0.000(2)
C34 0.040(3) 0.038(3) 0.058(4) -0.003(3) -0.002(3) -0.003(3)
C35 0.036(3) 0.039(3) 0.066(4) -0.007(3) 0.000(3) 0.006(3)
C36 0.046(4) 0.037(3) 0.070(4) 0.001(3) -0.010(3) 0.005(3)
C37 0.059(4) 0.043(4) 0.054(4) 0.007(3) -0.009(3) -0.002(3)
C38 0.042(3) 0.037(3) 0.050(4) 0.003(3) 0.003(3) 0.000(3)
C39 0.046(4) 0.031(3) 0.043(3) -0.004(3) 0.004(3) 0.000(3)
C40 0.048(3) 0.052(3) 0.050(4) 0.004(3) 0.006(3) 0.003(3)
C41 0.066(4) 0.070(4) 0.045(4) 0.003(3) 0.009(3) 0.002(3)
C42 0.075(5) 0.061(4) 0.051(4) -0.004(3) -0.017(3) 0.008(3)
C43 0.049(4) 0.049(3) 0.063(4) -0.006(3) -0.004(3) 0.002(3)
C44 0.050(4) 0.040(3) 0.041(3) -0.004(3) 0.004(3) -0.003(3)
C1S 0.065(5) 0.132(7) 0.064(5) -0.006(6) 0.004(4) 0.009(5)
C2S 0.070(5) 0.094(6) 0.114(7) -0.002(5) -0.001(5) 0.008(4)
C3S 0.072(5) 0.092(6) 0.102(7) 0.034(5) -0.010(4) 0.013(4)
C4S 0.078(5) 0.123(7) 0.072(5) 0.034(6) 0.017(4) 0.017(5)
C5S 0.060(4) 0.098(6) 0.081(6) 0.012(5) 0.004(4) 0.013(4)
C6S 0.056(4) 0.110(6) 0.073(5) 0.030(5) 0.004(4) 0.010(4)
C7S 0.067(5) 0.109(7) 0.168(9) -0.042(8) 0.023(6) -0.006(5)
C8S 0.093(6) 0.123(9) 0.129(9) -0.022(6) 0.027(6) 0.014(6)
C9S 0.072(6) 0.152(9) 0.125(8) -0.050(8) 0.014(5) 0.014(6)
C10S 0.086(6) 0.100(7) 0.174(10) -0.048(9) 0.030(7) 0.002(5)
C11S 0.094(6) 0.110(9) 0.143(10) 0.007(6) 0.044(6) 0.029(6)
C12S 0.098(7) 0.122(8) 0.129(9) -0.044(8) 0.011(5) 0.031(6)
C13S 0.095(6) 0.129(7) 0.068(5) 0.001(5) -0.018(4) -0.031(6)
C14S 0.186(10) 0.084(6) 0.057(5) -0.008(4) 0.035(7) -0.005(7)
C15S 0.103(9) 0.235(15) 0.111(9) 0.057(9) 0.055(7) 0.057(8)
C16S 0.091(8) 0.268(15) 0.105(9) 0.091(10) -0.002(6) -0.075(10)
C17S 0.200(11) 0.088(6) 0.103(7) 0.021(5) -0.022(9) -0.063(8)
C18S 0.127(9) 0.128(9) 0.117(8) 0.011(7) 0.012(6) 0.057(6)
C19S 0.13(3) 0.20(3) 0.07(2) 0.04(2) 0.047(19) 0.06(2)
C20S 0.23(4) 0.27(4) 0.047(16) 0.07(2) 0.10(2) 0.25(3)
C21S 0.21(4) 0.35(6) 0.09(2) -0.04(3) 0.04(2) 0.25(4)
C22S 0.09(3) 0.07(2) 0.45(8) -0.02(3) 0.04(4) 0.01(2)
C23S 0.07(2) 0.22(4) 0.13(3) -0.12(3) 0.05(2) -0.01(3)
C24S 0.055(16) 0.078(17) 0.052(15) -0.012(13) 0.013(12) 0.019(13)
C25S 0.08(2) 0.12(2) 0.062(17) 0.033(18) 0.012(14) -0.040(19)
C26S 0.27(4) 0.20(4) 0.021(16) 0.02(2) 0.01(2) -0.16(3)

loop_
_atom_type_symbol
_atom_type_description
_atom_type_scat_dispersion_real
_atom_type_scat_dispersion_imag
_atom_type_scat_source
C C 0.0033 0.0016 'International Tables Vol C Tables 4.2.6.8 and 6.1.1.4'
H H 0.0000 0.0000 'International Tables Vol C Tables 4.2.6.8 and 6.1.1.4'
B B 0.0013 0.0007 'International Tables Vol C Tables 4.2.6.8 and 6.1.1.4'
N N 0.0061 0.0033 'International Tables Vol C Tables 4.2.6.8 and 6.1.1.4'
O O 0.0106 0.0060 'International Tables Vol C Tables 4.2.6.8 and 6.1.1.4'
F F 0.0171 0.0103 'International Tables Vol C Tables 4.2.6.8 and 6.1.1.4'
Fe Fe 0.3463 0.8444 'International Tables Vol C Tables 4.2.6.8 and 6.1.1.4'
S S 0.1246 0.1234 'International Tables Vol C Tables 4.2.6.8 and 6.1.1.4'

loop_
_geom_angle_atom_site_label_1
_geom_angle_atom_site_label_2
_geom_angle_atom_site_label_3
_geom_angle
N6 Fe1 N3 152.01(16)
N6 Fe1 N2 86.43(17)
N3 Fe1 N2 115.43(16)
N6 Fe1 N1 116.36(16)
N3 Fe1 N1 86.48(17)
N2 Fe1 N1 78.32(19)
N6 Fe1 N5 78.47(18)
N3 Fe1 N5 87.38(17)
N2 Fe1 N5 151.60(17)
N1 Fe1 N5 86.97(17)
N6 Fe1 N4 86.93(17)
N3 Fe1 N4 77.75(18)
N2 Fe1 N4 86.51(17)
N1 Fe1 N4 150.89(16)
N5 Fe1 N4 116.17(16)
C1 S1 C7 100.7(3)
N1 O1 B1 110.5(3)
N2 O2 B2 111.1(4)
N3 O3 B1 112.9(4)
N4 O4 B2 113.2(4)
N5 O5 B1 112.3(3)
N6 O6 B2 112.5(4)
C1 N1 O1 115.9(4)
C1 N1 Fe1 119.1(3)
O1 N1 Fe1 123.5(3)
C2 N2 O2 117.4(4)
C2 N2 Fe1 117.5(4)
O2 N2 Fe1 124.1(3)
C3 N3 O3 117.2(4)
C3 N3 Fe1 119.7(3)
O3 N3 Fe1 121.4(3)
C4 N4 O4 117.4(4)
C4 N4 Fe1 119.1(3)
O4 N4 Fe1 121.5(3)
C5 N5 O5 117.4(4)
C5 N5 Fe1 118.9(3)
O5 N5 Fe1 122.0(3)
C6 N6 O6 116.8(4)
C6 N6 Fe1 119.5(3)
O6 N6 Fe1 122.2(3)
F1 B1 O3 107.8(4)
F1 B1 O5 107.9(4)
O3 B1 O5 111.9(4)
F1 B1 O1 107.5(4)
O3 B1 O1 110.8(4)
O5 B1 O1 110.8(4)
F2 B2 O6 108.2(5)
F2 B2 O4 108.7(4)
O6 B2 O4 111.1(5)
F2 B2 O2 108.5(5)
O6 B2 O2 110.2(4)
O4 B2 O2 110.2(5)
N1 C1 C2 110.8(4)
N1 C1 S1 122.2(4)
C2 C1 S1 126.8(4)
N2 C2 C1 113.7(5)
N3 C3 C4 110.9(4)
N3 C3 C21 124.6(4)
C4 C3 C21 124.1(4)
N4 C4 C3 111.4(4)
N4 C4 C27 124.4(4)
C3 C4 C27 123.8(4)
N5 C5 C6 112.1(4)
N5 C5 C33 125.7(4)
C6 C5 C33 122.1(4)
N6 C6 C5 110.3(4)
N6 C6 C39 124.2(4)
C5 C6 C39 125.1(4)
C12 C7 C8 120.3(6)
C12 C7 S1 120.0(6)
C8 C7 S1 119.7(5)
C9 C8 C7 120.0(6)
C8 C9 C10 117.8(6)
C8 C9 C13 121.8(7)
C10 C9 C13 120.3(7)
O7 C10 C11 115.3(7)
O7 C10 C9 121.4(7)
C11 C10 C9 123.3(6)
C10 C11 C12 116.6(6)
C10 C11 C17 123.8(6)
C12 C11 C17 119.6(6)
C7 C12 C11 121.9(6)
C16 C13 C15 108.5(7)
C16 C13 C9 109.9(7)
C15 C13 C9 108.0(7)
C16 C13 C14 111.7(7)
C15 C13 C14 108.3(8)
C9 C13 C14 110.4(7)
C19 C17 C18 109.1(7)
C19 C17 C11 112.5(6)
C18 C17 C11 113.0(6)
C19 C17 C20 109.0(7)
C18 C17 C20 105.1(7)
C11 C17 C20 107.8(6)
C22 C21 C26 120.0
C22 C21 C3 119.1(3)
C26 C21 C3 120.9(3)
C21 C22 C23 120.0
C24 C23 C22 120.0
C25 C24 C23 120.0
C24 C25 C26 120.0
C25 C26 C21 120.0
C28 C27 C32 120.0
C28 C27 C4 121.5(3)
C32 C27 C4 118.4(3)
C27 C28 C29 120.0
C28 C29 C30 120.0
C31 C30 C29 120.0
C32 C31 C30 120.0
C31 C32 C27 120.0
C34 C33 C38 120.0
C34 C33 C5 120.3(3)
C38 C33 C5 119.6(3)
C35 C34 C33 120.0
C34 C35 C36 120.0
C35 C36 C37 120.0
C38 C37 C36 120.0
C37 C38 C33 120.0
C40 C39 C44 120.0
C40 C39 C6 120.5(3)
C44 C39 C6 119.5(3)
C39 C40 C41 120.0
C40 C41 C42 120.0
C43 C42 C41 120.0
C42 C43 C44 120.0
C43 C44 C39 120.0
C2S C1S C6S 120.0
C1S C2S C3S 120.0
C2S C3S C4S 120.0
C5S C4S C3S 120.0
C4S C5S C6S 120.0
C5S C6S C1S 120.0
C8S C7S C12S 120.0
C7S C8S C9S 120.0
C10S C9S C8S 120.0
C11S C10S C9S 120.0
C10S C11S C12S 120.0
C11S C12S C7S 120.0
C14S C13S C18S 120.0
C13S C14S C15S 120.0
C14S C15S C16S 120.0
C15S C16S C17S 120.0
C18S C17S C16S 120.0
C17S C18S C13S 120.0
C20S C21S C22S 121(2)
C20S C21S C19S 112.9(17)
C22S C21S C19S 99.2(17)
C23S C22S C21S 111(3)
C24S C23S C25S 108.0(19)
C24S C23S C26S 116(2)
C25S C23S C26S 119(3)
C24S C23S C22S 112(3)
C25S C23S C22S 106(2)
C26S C23S C22S 95(3)

loop_
_geom_bond_atom_site_label_1
_geom_bond_atom_site_label_2
_geom_bond_distance
Fe1 N6 1.904(4)
Fe1 N3 1.907(4)
Fe1 N2 1.908(4)
Fe1 N1 1.911(4)
Fe1 N5 1.917(4)
Fe1 N4 1.926(4)
S1 C1 1.755(5)
S1 C7 1.758(6)
O1 N1 1.367(4)
O1 B1 1.489(6)
O2 N2 1.352(4)
O2 B2 1.503(7)
O3 N3 1.372(4)
O3 B1 1.462(6)
O4 N4 1.367(4)
O4 B2 1.483(7)
O5 N5 1.363(4)
O5 B1 1.486(6)
O6 N6 1.376(4)
O6 B2 1.477(7)
O7 C10 1.367(7)
N1 C1 1.311(5)
N2 C2 1.311(5)
N3 C3 1.317(5)
N4 C4 1.308(5)
N5 C5 1.301(5)
N6 C6 1.322(5)
F1 B1 1.366(6)
F2 B2 1.347(6)
C1 C2 1.412(6)
C3 C4 1.444(6)
C3 C21 1.473(5)
C4 C27 1.472(5)
C5 C6 1.461(6)
C5 C33 1.486(5)
C6 C39 1.467(5)
C7 C12 1.363(7)
C7 C8 1.401(8)
C8 C9 1.390(8)
C9 C10 1.409(8)
C9 C13 1.557(10)
C10 C11 1.376(8)
C11 C12 1.413(8)
C11 C17 1.546(9)
C13 C16 1.513(9)
C13 C15 1.540(10)
C13 C14 1.612(11)
C17 C19 1.489(8)
C17 C18 1.494(8)
C17 C20 1.560(9)
C21 C22 1.3900
C21 C26 1.3900
C22 C23 1.3900
C23 C24 1.3900
C24 C25 1.3900
C25 C26 1.3900
C27 C28 1.3900
C27 C32 1.3900
C28 C29 1.3900
C29 C30 1.3900
C30 C31 1.3900
C31 C32 1.3900
C33 C34 1.3900
C33 C38 1.3900
C34 C35 1.3900
C35 C36 1.3900
C36 C37 1.3900
C37 C38 1.3900
C39 C40 1.3900
C39 C44 1.3900
C40 C41 1.3900
C41 C42 1.3900
C42 C43 1.3900
C43 C44 1.3900
C1S C2S 1.3900
C1S C6S 1.3900
C2S C3S 1.3900
C3S C4S 1.3900
C4S C5S 1.3900
C5S C6S 1.3900
C7S C8S 1.3900
C7S C12S 1.3900
C8S C9S 1.3900
C9S C10S 1.3900
C10S C11S 1.3900
C11S C12S 1.3900
C13S C14S 1.3900
C13S C18S 1.3900
C14S C15S 1.3900
C15S C16S 1.3900
C16S C17S 1.3900
C17S C18S 1.3900
C19S C21S 1.589(18)
C20S C21S 1.535(17)
C21S C22S 1.570(18)
C22S C23S 1.543(19)
C23S C24S 1.50(2)
C23S C25S 1.51(2)
C23S C26S 1.54(2)

loop_
_geom_torsion_atom_site_label_1
_geom_torsion_atom_site_label_2
_geom_torsion_atom_site_label_3
_geom_torsion_atom_site_label_4
_geom_torsion
B1 O1 N1 C1 152.6(4)
B1 O1 N1 Fe1 -12.7(5)
N6 Fe1 N1 C1 83.5(4)
N3 Fe1 N1 C1 -113.4(4)
N2 Fe1 N1 C1 3.5(4)
N5 Fe1 N1 C1 159.0(4)
N4 Fe1 N1 C1 -56.6(6)
N6 Fe1 N1 O1 -111.6(3)
N3 Fe1 N1 O1 51.5(3)
N2 Fe1 N1 O1 168.3(3)
N5 Fe1 N1 O1 -36.1(3)
N4 Fe1 N1 O1 108.3(4)
B2 O2 N2 C2 154.3(4)
B2 O2 N2 Fe1 -13.7(5)
N6 Fe1 N2 C2 -116.5(4)
N3 Fe1 N2 C2 81.7(4)
N1 Fe1 N2 C2 1.4(3)
N5 Fe1 N2 C2 -58.9(5)
N4 Fe1 N2 C2 156.4(4)
N6 Fe1 N2 O2 51.5(3)
N3 Fe1 N2 O2 -110.3(3)
N1 Fe1 N2 O2 169.4(4)
N5 Fe1 N2 O2 109.1(4)
N4 Fe1 N2 O2 -35.6(3)
B1 O3 N3 C3 152.5(4)
B1 O3 N3 Fe1 -12.6(5)
N6 Fe1 N3 C3 -54.9(5)
N2 Fe1 N3 C3 83.5(4)
N1 Fe1 N3 C3 158.8(4)
N5 Fe1 N3 C3 -114.1(3)
N4 Fe1 N3 C3 3.4(3)
N6 Fe1 N3 O3 109.8(4)
N2 Fe1 N3 O3 -111.8(3)
N1 Fe1 N3 O3 -36.5(3)
N5 Fe1 N3 O3 50.7(3)
N4 Fe1 N3 O3 168.2(3)
B2 O4 N4 C4 150.9(4)
B2 O4 N4 Fe1 -12.7(5)
N6 Fe1 N4 C4 160.5(4)
N3 Fe1 N4 C4 4.0(3)
N2 Fe1 N4 C4 -112.9(4)
N1 Fe1 N4 C4 -54.7(5)
N5 Fe1 N4 C4 84.9(4)
N6 Fe1 N4 O4 -36.2(3)
N3 Fe1 N4 O4 167.4(3)
N2 Fe1 N4 O4 50.4(3)
N1 Fe1 N4 O4 108.7(4)
N5 Fe1 N4 O4 -111.7(3)
B1 O5 N5 C5 154.2(4)
B1 O5 N5 Fe1 -10.9(5)
N6 Fe1 N5 C5 2.3(3)
N3 Fe1 N5 C5 158.0(3)
N2 Fe1 N5 C5 -57.0(5)
N1 Fe1 N5 C5 -115.4(3)
N4 Fe1 N5 C5 83.0(4)
N6 Fe1 N5 O5 167.2(3)
N3 Fe1 N5 O5 -37.1(3)
N2 Fe1 N5 O5 107.9(4)
N1 Fe1 N5 O5 49.5(3)
N4 Fe1 N5 O5 -112.1(3)
B2 O6 N6 C6 151.6(4)
B2 O6 N6 Fe1 -14.3(5)
N3 Fe1 N6 C6 -57.4(5)
N2 Fe1 N6 C6 159.5(4)
N1 Fe1 N6 C6 84.4(4)
N5 Fe1 N6 C6 3.7(3)
N4 Fe1 N6 C6 -113.8(4)
N3 Fe1 N6 O6 108.2(4)
N2 Fe1 N6 O6 -34.9(3)
N1 Fe1 N6 O6 -110.0(3)
N5 Fe1 N6 O6 169.3(3)
N4 Fe1 N6 O6 51.8(3)
N3 O3 B1 F1 -172.6(3)
N3 O3 B1 O5 -54.1(5)
N3 O3 B1 O1 70.0(5)
N5 O5 B1 F1 -174.1(3)
N5 O5 B1 O3 67.5(5)
N5 O5 B1 O1 -56.6(5)
N1 O1 B1 F1 -172.7(3)
N1 O1 B1 O3 -55.2(5)
N1 O1 B1 O5 69.6(5)
N6 O6 B2 F2 -172.0(4)
N6 O6 B2 O4 -52.8(5)
N6 O6 B2 O2 69.6(5)
N4 O4 B2 F2 -172.9(4)
N4 O4 B2 O6 68.2(5)
N4 O4 B2 O2 -54.2(5)
N2 O2 B2 F2 -172.0(4)
N2 O2 B2 O6 -53.8(5)
N2 O2 B2 O4 69.1(5)
O1 N1 C1 C2 -173.1(4)
Fe1 N1 C1 C2 -7.1(6)
O1 N1 C1 S1 2.3(6)
Fe1 N1 C1 S1 168.3(3)
C7 S1 C1 N1 -168.3(5)
C7 S1 C1 C2 6.3(6)
O2 N2 C2 C1 -174.4(4)
Fe1 N2 C2 C1 -5.5(5)
N1 C1 C2 N2 7.9(6)
S1 C1 C2 N2 -167.3(4)
O3 N3 C3 C4 -174.5(3)
Fe1 N3 C3 C4 -9.1(5)
O3 N3 C3 C21 -1.2(6)
Fe1 N3 C3 C21 164.2(3)
O4 N4 C4 C3 -173.7(3)
Fe1 N4 C4 C3 -9.7(5)
O4 N4 C4 C27 -0.2(6)
Fe1 N4 C4 C27 163.9(3)
N3 C3 C4 N4 11.6(5)
C21 C3 C4 N4 -161.8(4)
N3 C3 C4 C27 -162.0(4)
C21 C3 C4 C27 24.6(7)
O5 N5 C5 C6 -172.6(3)
Fe1 N5 C5 C6 -7.0(5)
O5 N5 C5 C33 4.8(6)
Fe1 N5 C5 C33 170.4(3)
O6 N6 C6 C5 -174.4(3)
Fe1 N6 C6 C5 -8.0(5)
O6 N6 C6 C39 -0.8(6)
Fe1 N6 C6 C39 165.6(3)
N5 C5 C6 N6 9.3(5)
C33 C5 C6 N6 -168.2(4)
N5 C5 C6 C39 -164.3(4)
C33 C5 C6 C39 18.2(6)
C1 S1 C7 C12 91.3(5)
C1 S1 C7 C8 -88.0(5)
C12 C7 C8 C9 2.4(10)
S1 C7 C8 C9 -178.3(5)
C7 C8 C9 C10 -1.7(10)
C7 C8 C9 C13 -178.9(7)
C8 C9 C10 O7 -179.7(6)
C13 C9 C10 O7 -2.5(10)
C8 C9 C10 C11 1.2(10)
C13 C9 C10 C11 178.5(7)
O7 C10 C11 C12 179.6(5)
C9 C10 C11 C12 -1.3(10)
O7 C10 C11 C17 -4.2(10)
C9 C10 C11 C17 174.9(6)
C8 C7 C12 C11 -2.6(9)
S1 C7 C12 C11 178.1(5)
C10 C11 C12 C7 2.0(9)
C17 C11 C12 C7 -174.4(6)
C8 C9 C13 C16 -116.6(8)
C10 C9 C13 C16 66.3(10)
C8 C9 C13 C15 1.6(11)
C10 C9 C13 C15 -175.5(7)
C8 C9 C13 C14 119.8(8)
C10 C9 C13 C14 -57.3(9)
C10 C11 C17 C19 -56.1(9)
C12 C11 C17 C19 120.1(7)
C10 C11 C17 C18 179.9(7)
C12 C11 C17 C18 -4.0(9)
C10 C11 C17 C20 64.2(9)
C12 C11 C17 C20 -119.7(7)
N3 C3 C21 C22 -131.5(4)
C4 C3 C21 C22 41.0(5)
N3 C3 C21 C26 47.8(5)
C4 C3 C21 C26 -139.7(4)
C26 C21 C22 C23 0.0
C3 C21 C22 C23 179.3(3)
C21 C22 C23 C24 0.0
C22 C23 C24 C25 0.0
C23 C24 C25 C26 0.0
C24 C25 C26 C21 0.0
C22 C21 C26 C25 0.0
C3 C21 C26 C25 -179.3(3)
N4 C4 C27 C28 43.9(5)
C3 C4 C27 C28 -143.3(4)
N4 C4 C27 C32 -132.3(4)
C3 C4 C27 C32 40.5(5)
C32 C27 C28 C29 0.0
C4 C27 C28 C29 -176.1(3)
C27 C28 C29 C30 0.0
C28 C29 C30 C31 0.0
C29 C30 C31 C32 0.0
C30 C31 C32 C27 0.0
C28 C27 C32 C31 0.0
C4 C27 C32 C31 176.2(3)
N5 C5 C33 C34 49.5(5)
C6 C5 C33 C34 -133.3(4)
N5 C5 C33 C38 -134.8(4)
C6 C5 C33 C38 42.4(5)
C38 C33 C34 C35 0.0
C5 C33 C34 C35 175.7(3)
C33 C34 C35 C36 0.0
C34 C35 C36 C37 0.0
C35 C36 C37 C38 0.0
C36 C37 C38 C33 0.0
C34 C33 C38 C37 0.0
C5 C33 C38 C37 -175.8(3)
N6 C6 C39 C40 48.4(5)
C5 C6 C39 C40 -138.9(4)
N6 C6 C39 C44 -129.9(4)
C5 C6 C39 C44 42.8(5)
C44 C39 C40 C41 0.0
C6 C39 C40 C41 -178.3(3)
C39 C40 C41 C42 0.0
C40 C41 C42 C43 0.0
C41 C42 C43 C44 0.0
C42 C43 C44 C39 0.0
C40 C39 C44 C43 0.0
C6 C39 C44 C43 178.3(3)
C6S C1S C2S C3S 0.0
C1S C2S C3S C4S 0.0
C2S C3S C4S C5S 0.0
C3S C4S C5S C6S 0.0
C4S C5S C6S C1S 0.0
C2S C1S C6S C5S 0.0
C12S C7S C8S C9S 0.0
C7S C8S C9S C10S 0.0
C8S C9S C10S C11S 0.0
C9S C10S C11S C12S 0.0
C10S C11S C12S C7S 0.0
C8S C7S C12S C11S 0.0
C18S C13S C14S C15S 0.0
C13S C14S C15S C16S 0.0
C14S C15S C16S C17S 0.0
C15S C16S C17S C18S 0.0
C16S C17S C18S C13S 0.0
C14S C13S C18S C17S 0.0
C20S C21S C22S C23S -106(4)
C19S C21S C22S C23S 130(3)
C21S C22S C23S C24S 43(3)
C21S C22S C23S C25S 160(3)
C21S C22S C23S C26S -78(3)
